data_4515797
loop_
_publ_author_name
'Ghorai, Debasish'
'Finger, Lars H.'
'Zanoni, Giuseppe'
'Ackermann, Lutz'

_publ_section_title
;
 Bimetallic Nickel Complexes for Aniline C--H Alkylations
;
_journal_issue 12
_journal_name_full 'ACS Catalysis'
_journal_page_first 11657
_journal_paper_doi 10.1021/acscatal.8b03770
_journal_volume 8
_journal_year 2018
_chemical_formula_moiety 'C40 H28 F4 N12 Ni2'
_chemical_formula_sum 'C40 H28 F4 N12 Ni2'
_chemical_formula_weight 870.16
_space_group_crystal_system orthorhombic
_space_group_IT_number 56
_space_group_name_Hall '-P 2ab 2ac'
_space_group_name_H-M_alt 'P c c n'
_atom_sites_solution_hydrogens geom
_atom_sites_solution_primary dual
_audit_creation_date 2018-07-30
_audit_creation_method
;
Olex2 1.2
(compiled 2018.05.29 svn.r3508 for OlexSys, GUI svn.r5506)
;
_cell_angle_alpha 90
_cell_angle_beta 90
_cell_angle_gamma 90
_cell_formula_units_Z 4
_cell_length_a 9.5253(4)
_cell_length_b 16.5175(7)
_cell_length_c 22.4483(10)
_cell_measurement_reflns_used 9867
_cell_measurement_temperature 99.97
_cell_measurement_theta_max 31.51
_cell_measurement_theta_min 2.63
_cell_volume 3531.9(3)
_computing_cell_refinement 'SAINT V8.38A (?, 2016)'
_computing_data_reduction 'SAINT V8.38A (?, 2016)'
_computing_molecular_graphics 'Olex2 (Dolomanov et al., 2009)'
_computing_publication_material 'Olex2 (Dolomanov et al., 2009)'
_computing_structure_refinement 'XL (Sheldrick, 2008)'
_computing_structure_solution 'XT (Sheldrick, 2015)'
_diffrn_ambient_temperature 99.97
_diffrn_measured_fraction_theta_full 0.999
_diffrn_measured_fraction_theta_max 0.999
_diffrn_measurement_device_type 'Bruker D8 Venture'
_diffrn_measurement_method '\f and \w scans'
_diffrn_radiation_type MoK\a
_diffrn_radiation_wavelength 0.71073
_diffrn_reflns_av_R_equivalents 0.0325
_diffrn_reflns_av_unetI/netI 0.0204
_diffrn_reflns_Laue_measured_fraction_full 0.999
_diffrn_reflns_Laue_measured_fraction_max 0.999
_diffrn_reflns_limit_h_max 14
_diffrn_reflns_limit_h_min -14
_diffrn_reflns_limit_k_max 24
_diffrn_reflns_limit_k_min -24
_diffrn_reflns_limit_l_max 32
_diffrn_reflns_limit_l_min -32
_diffrn_reflns_number 50612
_diffrn_reflns_point_group_measured_fraction_full 0.999
_diffrn_reflns_point_group_measured_fraction_max 0.999
_diffrn_reflns_theta_full 25.242
_diffrn_reflns_theta_max 31.530
_diffrn_reflns_theta_min 2.630
_diffrn_standards_number 0
_exptl_absorpt_coefficient_mu 1.139
_exptl_absorpt_correction_T_max 0.2671
_exptl_absorpt_correction_T_min 0.2076
_exptl_absorpt_correction_type multi-scan
_exptl_absorpt_process_details
'SADABS-2016/2 (Bruker,2016/2) was used for absorption correction. wR2(int) was 0.1250 before and 0.0738 after correction. The Ratio of minimum to maximum transmission is 0.7772. The \l/2 correction factor is Not present.'
_exptl_crystal_colour black
_exptl_crystal_colour_primary black
_exptl_crystal_density_diffrn 1.636
_exptl_crystal_description block
_exptl_crystal_F_000 1776
_exptl_crystal_recrystallization_method
'The material was recrystallised from a mixture of DCM and pentane  by solvent layering'
_exptl_crystal_size_max 0.512
_exptl_crystal_size_mid 0.311
_exptl_crystal_size_min 0.108
_refine_diff_density_max 0.884
_refine_diff_density_min -0.864
_refine_diff_density_rms 0.118
_refine_ls_extinction_method none
_refine_ls_goodness_of_fit_ref 1.353
_refine_ls_hydrogen_treatment constr
_refine_ls_matrix_type full
_refine_ls_number_parameters 318
_refine_ls_number_reflns 5891
_refine_ls_number_restraints 141
_refine_ls_restrained_S_all 1.340
_refine_ls_R_factor_all 0.0701
_refine_ls_R_factor_gt 0.0678
_refine_ls_shift/su_max 0.001
_refine_ls_shift/su_mean 0.000
_refine_ls_structure_factor_coef Fsqd
_refine_ls_weighting_details 'w=1/[\s^2^(Fo^2^)+18.2712P] where P=(Fo^2^+2Fc^2^)/3'
_refine_ls_weighting_scheme calc
_refine_ls_wR_factor_gt 0.1550
_refine_ls_wR_factor_ref 0.1558
_reflns_Friedel_coverage 0.000
_reflns_number_gt 5607
_reflns_number_total 5891
_reflns_threshold_expression 'I > 2\s(I)'
_cod_data_source_file cs8b03770_si_003.cif
_cod_data_source_block 0411_cg_0m
_cod_database_code 4515797
_shelx_shelxl_version_number 2017/1
_shelx_space_group_comment
;
The symmetry employed for this shelxl refinement is uniquely defined
by the following loop, which should always be used as a source of
symmetry information in preference to the above space-group names.
They are only intended as comments.
;
_shelx_estimated_absorpt_t_max 0.887
_shelx_estimated_absorpt_t_min 0.593
_olex2_refinement_description
;
1. Fixed Uiso
 At 1.2 times of:
  All C(H) groups, All C(H,H) groups
2. Rigid body (RIGU) restrains
 F1, C5, C6, C7, C8, C9, C10
 with sigma for 1-2 distances of 0.004 and sigma for 1-3 distances of 0.004
 F2, C5, C7, C11, C12, C13, C14
 with sigma for 1-2 distances of 0.004 and sigma for 1-3 distances of 0.004
 F3, C20, C19, C24, F4, C23, C22, C21
 with sigma for 1-2 distances of 0.004 and sigma for 1-3 distances of 0.004
3. Others
 Sof(F2)=Sof(H7B)=Sof(C11)=Sof(H11)=Sof(C12)=Sof(H12)=Sof(C13)=Sof(H13)=
 Sof(C14)=1-FVAR(1)
 Sof(F1)=Sof(C6)=Sof(H7A)=Sof(C8)=Sof(H8)=Sof(C9)=Sof(H9)=Sof(C10)=Sof(H10)=
 FVAR(1)
 Sof(F4)=Sof(H20)=1-FVAR(2)
 Sof(F3)=Sof(H24)=FVAR(2)
4.a Aromatic/amide H refined with riding coordinates:
 C2(H2), C3(H3), C4(H4), C7(H7A), C7(H7B), C8(H8), C9(H9), C10(H10), C11(H11),
 C12(H12), C13(H13), C16(H16), C17(H17), C18(H18), C20(H20), C21(H21), C22(H22),
  C23(H23), C24(H24)
;
_olex2_diffrn_ambient_temperature_device 'Oxford Cryosystems Cryostream 800'
_olex2_exptl_crystal_mounting_method 'The crystal was mounted on a MITIGEN holder in perfluoroether oil'
_olex2_submission_special_instructions 'No special instructions were received'

loop_
_space_group_symop_operation_xyz
'x, y, z'
'-x+1/2, -y+1/2, z'
'-x, y+1/2, -z+1/2'
'x+1/2, -y, -z+1/2'
'-x, -y, -z'
'x-1/2, y-1/2, -z'
'x, -y-1/2, z-1/2'
'-x-1/2, y, z-1/2'

loop_
_atom_site_label
_atom_site_type_symbol
_atom_site_fract_x
_atom_site_fract_y
_atom_site_fract_z
_atom_site_U_iso_or_equiv
_atom_site_adp_type
_atom_site_occupancy
_atom_site_site_symmetry_order
_atom_site_calc_flag
_atom_site_refinement_flags_posn
_atom_site_refinement_flags_adp
_atom_site_refinement_flags_occupancy
_atom_site_disorder_assembly
_atom_site_disorder_group
Ni1 Ni 0.65002(4) 0.20632(3) 0.54899(2) 0.01378(10) Uani 1 1 d . . . . .
F1 F 0.382(2) 0.1545(9) 0.5080(3) 0.037(3) Uani 0.50(4) 1 d . U P A 1
F2 F 0.3249(19) 0.1849(12) 0.5017(4) 0.040(4) Uani 0.50(4) 1 d . U P A 2
F3 F 0.7024(6) 0.1982(4) 0.7416(2) 0.0438(19) Uani 0.481(8) 1 d . U P B 1
F4 F 0.4924(7) 0.0637(5) 0.5830(2) 0.067(3) Uani 0.519(8) 1 d . U P B 2
N1 N 0.5878(3) 0.26042(17) 0.47872(11) 0.0150(5) Uani 1 1 d . . . . .
N2 N 0.7404(3) 0.36672(17) 0.50160(12) 0.0170(5) Uani 1 1 d . . . . .
N3 N 0.5544(3) 0.3841(2) 0.43021(15) 0.0251(7) Uani 1 1 d . . . . .
N4 N 0.7165(3) 0.15643(17) 0.61998(12) 0.0149(5) Uani 1 1 d . . . . .
N5 N 0.9349(3) 0.21225(17) 0.59861(12) 0.0149(5) Uani 1 1 d . . . . .
N6 N 0.9096(3) 0.11252(18) 0.67528(13) 0.0169(5) Uani 1 1 d . . . . .
C1 C 0.6276(3) 0.3372(2) 0.46935(14) 0.0161(6) Uani 1 1 d . . . . .
C2 C 0.7689(4) 0.4460(2) 0.49700(18) 0.0239(7) Uani 1 1 d . . . . .
H2 H 0.844033 0.467771 0.519757 0.029 Uiso 1 1 calc R . . . .
C3 C 0.6935(5) 0.4972(3) 0.4606(2) 0.0337(10) Uani 1 1 d . . . . .
H3 H 0.712466 0.553573 0.458654 0.040 Uiso 1 1 calc R . . . .
C4 C 0.5890(5) 0.4617(3) 0.4272(2) 0.0336(10) Uani 1 1 d . . . . .
H4 H 0.538355 0.495023 0.400244 0.040 Uiso 1 1 calc R . . . .
C5 C 0.5077(3) 0.2214(2) 0.43451(14) 0.0169(6) Uani 1 1 d . U . . .
C6 C 0.405(2) 0.172(2) 0.4474(12) 0.023(4) Uani 0.50(4) 1 d . U P A 1
C7 C 0.3078(4) 0.1383(3) 0.4058(2) 0.0315(9) Uani 1 1 d . U . . .
H7A H 0.229027 0.107184 0.418023 0.038 Uiso 0.50(4) 1 calc R . P A 1
H7B H 0.223286 0.111446 0.416498 0.038 Uiso 0.50(4) 1 calc R . P A 2
C8 C 0.334(2) 0.1533(12) 0.3493(9) 0.030(3) Uani 0.50(4) 1 d . U P A 1
H8 H 0.274324 0.130987 0.319805 0.037 Uiso 0.50(4) 1 calc R . P A 1
C9 C 0.445(2) 0.1994(12) 0.3320(6) 0.036(3) Uani 0.50(4) 1 d . U P A 1
H9 H 0.460001 0.207939 0.290635 0.043 Uiso 0.50(4) 1 calc R . P A 1
C10 C 0.537(3) 0.2352(16) 0.3734(11) 0.028(4) Uani 0.50(4) 1 d . U P A 1
H10 H 0.615428 0.266802 0.361017 0.034 Uiso 0.50(4) 1 calc R . P A 1
C11 C 0.356(2) 0.1328(13) 0.3454(8) 0.031(4) Uani 0.50(4) 1 d . U P A 2
H11 H 0.305083 0.104060 0.315898 0.037 Uiso 0.50(4) 1 calc R . P A 2
C12 C 0.4822(17) 0.1718(14) 0.3324(6) 0.035(3) Uani 0.50(4) 1 d . U P A 2
H12 H 0.519573 0.168879 0.293190 0.042 Uiso 0.50(4) 1 calc R . P A 2
C13 C 0.553(4) 0.2143(15) 0.3753(11) 0.030(5) Uani 0.50(4) 1 d . U P A 2
H13 H 0.637675 0.240660 0.364340 0.036 Uiso 0.50(4) 1 calc R . P A 2
C14 C 0.378(2) 0.180(2) 0.4476(12) 0.022(4) Uani 0.50(4) 1 d . U P A 2
C15 C 0.8531(4) 0.16019(19) 0.63233(13) 0.0146(5) Uani 1 1 d . . . . .
C16 C 1.0741(4) 0.2121(2) 0.60741(15) 0.0191(6) Uani 1 1 d . . . . .
H16 H 1.131407 0.246281 0.583623 0.023 Uiso 1 1 calc R . . . .
C17 C 1.1367(4) 0.1639(2) 0.64986(17) 0.0216(7) Uani 1 1 d . . . . .
H17 H 1.235396 0.163400 0.655804 0.026 Uiso 1 1 calc R . . . .
C18 C 1.0465(4) 0.1158(2) 0.68353(16) 0.0194(6) Uani 1 1 d . . . . .
H18 H 1.086029 0.083542 0.714276 0.023 Uiso 1 1 calc R . . . .
C19 C 0.6223(3) 0.12010(19) 0.66071(14) 0.0140(5) Uani 1 1 d . U . . .
C20 C 0.6231(4) 0.1365(3) 0.72154(17) 0.0274(8) Uani 1 1 d . U . . .
H20 H 0.691727 0.172493 0.737105 0.033 Uiso 0.519(8) 1 calc R . P B 2
C21 C 0.5267(5) 0.1019(3) 0.75996(18) 0.0371(11) Uani 1 1 d . U . . .
H21 H 0.529306 0.114892 0.801170 0.045 Uiso 1 1 calc R . . . .
C22 C 0.4265(4) 0.0486(2) 0.73886(17) 0.0237(7) Uani 1 1 d . U . . .
H22 H 0.362617 0.023302 0.765492 0.028 Uiso 1 1 calc R . . . .
C23 C 0.4207(4) 0.0327(3) 0.67884(19) 0.0292(8) Uani 1 1 d . U . . .
H23 H 0.351405 -0.003018 0.663463 0.035 Uiso 1 1 calc R . . . .
C24 C 0.5162(5) 0.0689(3) 0.64103(18) 0.0307(9) Uani 1 1 d . U . . .
H24 H 0.508960 0.058398 0.599542 0.037 Uiso 0.481(8) 1 calc R . P B 1

loop_
_atom_site_aniso_label
_atom_site_aniso_U_11
_atom_site_aniso_U_22
_atom_site_aniso_U_33
_atom_site_aniso_U_23
_atom_site_aniso_U_13
_atom_site_aniso_U_12
Ni1 0.01583(18) 0.01611(18) 0.00940(17) 0.00055(14) -0.00038(14) -0.00520(15)
F1 0.040(6) 0.043(5) 0.029(3) -0.003(3) 0.008(3) -0.023(5)
F2 0.038(6) 0.057(7) 0.025(3) -0.016(3) 0.012(3) -0.030(6)
F3 0.040(3) 0.065(4) 0.026(3) -0.025(3) 0.013(2) -0.025(3)
F4 0.053(4) 0.126(7) 0.023(2) -0.019(3) 0.010(2) -0.064(4)
N1 0.0162(12) 0.0171(12) 0.0116(11) 0.0018(9) -0.0018(9) -0.0055(10)
N2 0.0188(13) 0.0186(12) 0.0136(11) 0.0011(10) 0.0006(10) -0.0055(11)
N3 0.0186(14) 0.0290(16) 0.0277(15) 0.0136(13) -0.0048(12) -0.0069(12)
N4 0.0124(12) 0.0207(13) 0.0115(11) 0.0023(9) -0.0005(9) -0.0043(10)
N5 0.0146(11) 0.0182(12) 0.0118(11) -0.0008(9) 0.0011(9) -0.0036(10)
N6 0.0123(12) 0.0193(13) 0.0191(12) 0.0028(10) 0.0001(10) 0.0009(10)
C1 0.0115(13) 0.0225(15) 0.0143(13) 0.0038(11) 0.0011(10) -0.0062(11)
C2 0.0226(17) 0.0194(15) 0.0298(18) 0.0042(14) -0.0012(14) -0.0071(13)
C3 0.030(2) 0.0242(18) 0.047(3) 0.0155(18) -0.0075(19) -0.0084(16)
C4 0.027(2) 0.030(2) 0.044(2) 0.0202(18) -0.0080(18) -0.0052(16)
C5 0.0142(13) 0.0222(15) 0.0142(12) -0.0016(11) -0.0031(10) -0.0029(11)
C6 0.018(8) 0.033(7) 0.018(4) -0.003(4) -0.002(5) -0.008(7)
C7 0.0227(17) 0.035(2) 0.0365(19) -0.0097(17) -0.0007(15) -0.0140(16)
C8 0.027(6) 0.033(8) 0.031(4) -0.017(5) -0.016(4) -0.003(5)
C9 0.043(7) 0.046(7) 0.018(4) -0.007(5) -0.014(4) -0.008(6)
C10 0.027(6) 0.042(11) 0.015(3) -0.005(6) -0.002(3) -0.011(7)
C11 0.030(7) 0.037(9) 0.026(4) -0.019(5) -0.001(4) -0.011(6)
C12 0.030(6) 0.058(9) 0.017(4) -0.013(5) 0.003(4) -0.010(5)
C13 0.035(9) 0.041(11) 0.016(4) -0.008(6) 0.002(4) -0.018(8)
C14 0.013(6) 0.030(7) 0.024(4) -0.007(4) 0.009(5) -0.009(6)
C15 0.0160(13) 0.0166(13) 0.0112(12) -0.0006(10) 0.0014(11) -0.0021(11)
C16 0.0147(14) 0.0218(15) 0.0210(14) -0.0013(12) 0.0013(12) -0.0068(12)
C17 0.0146(14) 0.0234(16) 0.0267(17) -0.0018(13) -0.0004(13) -0.0018(12)
C18 0.0192(15) 0.0166(14) 0.0225(15) 0.0006(12) 0.0015(12) 0.0020(12)
C19 0.0124(13) 0.0150(13) 0.0146(12) 0.0023(10) 0.0031(10) 0.0003(10)
C20 0.0264(18) 0.037(2) 0.0185(15) -0.0048(14) 0.0068(13) -0.0113(16)
C21 0.032(2) 0.062(3) 0.0176(16) 0.0035(18) 0.0087(15) -0.012(2)
C22 0.0178(15) 0.0248(17) 0.0285(17) 0.0133(14) 0.0100(13) 0.0042(13)
C23 0.0236(18) 0.0302(19) 0.0339(19) 0.0007(16) 0.0104(15) -0.0117(15)
C24 0.0290(19) 0.042(2) 0.0215(16) -0.0033(16) 0.0074(15) -0.0178(18)

loop_
_atom_type_symbol
_atom_type_description
_atom_type_scat_dispersion_real
_atom_type_scat_dispersion_imag
_atom_type_scat_source
C C 0.0033 0.0016 'International Tables Vol C Tables 4.2.6.8 and 6.1.1.4'
H H 0.0000 0.0000 'International Tables Vol C Tables 4.2.6.8 and 6.1.1.4'
F F 0.0171 0.0103 'International Tables Vol C Tables 4.2.6.8 and 6.1.1.4'
N N 0.0061 0.0033 'International Tables Vol C Tables 4.2.6.8 and 6.1.1.4'
Ni Ni 0.3393 1.1124 'International Tables Vol C Tables 4.2.6.8 and 6.1.1.4'

loop_
_geom_angle_atom_site_label_1
_geom_angle_atom_site_label_2
_geom_angle_atom_site_label_3
_geom_angle
_geom_angle_site_symmetry_1
_geom_angle_site_symmetry_3
N1 Ni1 Ni1 87.99(8) . 2_655
N1 Ni1 N2 90.30(12) . 2_655
N1 Ni1 N5 91.17(12) . 2_655
N2 Ni1 Ni1 86.90(9) 2_655 2_655
N2 Ni1 N5 171.73(12) 2_655 2_655
N4 Ni1 Ni1 89.79(8) . 2_655
N4 Ni1 N1 177.54(12) . .
N4 Ni1 N2 90.63(12) . 2_655
N4 Ni1 N5 87.59(12) . 2_655
N5 Ni1 Ni1 85.02(8) 2_655 2_655
C1 N1 Ni1 119.0(2) . .
C1 N1 C5 118.4(3) . .
C5 N1 Ni1 122.5(2) . .
C1 N2 Ni1 119.4(2) . 2_655
C2 N2 Ni1 123.1(3) . 2_655
C2 N2 C1 117.4(3) . .
C4 N3 C1 117.1(3) . .
C15 N4 Ni1 118.6(2) . .
C15 N4 C19 120.3(3) . .
C19 N4 Ni1 120.9(2) . .
C15 N5 Ni1 120.9(2) . 2_655
C16 N5 Ni1 120.2(2) . 2_655
C16 N5 C15 118.3(3) . .
C18 N6 C15 117.9(3) . .
N1 C1 N2 118.1(3) . .
N1 C1 N3 119.6(3) . .
N3 C1 N2 122.3(3) . .
N2 C2 H2 118.7 . .
N2 C2 C3 122.6(4) . .
C3 C2 H2 118.7 . .
C2 C3 H3 122.0 . .
C2 C3 C4 116.0(4) . .
C4 C3 H3 122.0 . .
N3 C4 C3 124.3(4) . .
N3 C4 H4 117.8 . .
C3 C4 H4 117.8 . .
N1 C5 C10 120.0(13) . .
N1 C5 C14 122.5(11) . .
C6 C5 N1 122.4(12) . .
C6 C5 C10 117.5(17) . .
C13 C5 N1 122.7(13) . .
C13 C5 C14 114.6(17) . .
F1 C6 C7 116.9(16) . .
C5 C6 F1 117.2(18) . .
C5 C6 C7 126(2) . .
C6 C7 H7A 122.2 . .
C8 C7 C6 115.6(14) . .
C8 C7 H7A 122.2 . .
C11 C7 H7B 118.9 . .
C14 C7 H7B 118.9 . .
C14 C7 C11 122.3(13) . .
C7 C8 H8 118.9 . .
C7 C8 C9 122.2(15) . .
C9 C8 H8 118.9 . .
C8 C9 H9 119.0 . .
C8 C9 C10 122.1(17) . .
C10 C9 H9 119.0 . .
C5 C10 H10 121.8 . .
C9 C10 C5 116(2) . .
C9 C10 H10 121.8 . .
C7 C11 H11 121.7 . .
C12 C11 C7 116.5(14) . .
C12 C11 H11 121.7 . .
C11 C12 H12 119.6 . .
C13 C12 C11 120.8(17) . .
C13 C12 H12 119.6 . .
C5 C13 H13 118.0 . .
C12 C13 C5 124(2) . .
C12 C13 H13 118.0 . .
F2 C14 C5 119(2) . .
F2 C14 C7 119.2(15) . .
C7 C14 C5 121.7(18) . .
N4 C15 N5 117.7(3) . .
N4 C15 N6 120.6(3) . .
N6 C15 N5 121.7(3) . .
N5 C16 H16 119.0 . .
N5 C16 C17 122.1(3) . .
C17 C16 H16 119.0 . .
C16 C17 H17 122.0 . .
C16 C17 C18 116.0(3) . .
C18 C17 H17 122.0 . .
N6 C18 C17 123.9(3) . .
N6 C18 H18 118.1 . .
C17 C18 H18 118.1 . .
C20 C19 N4 123.2(3) . .
C24 C19 N4 120.9(3) . .
C24 C19 C20 115.7(3) . .
F3 C20 C19 118.6(4) . .
F3 C20 C21 118.5(4) . .
C19 C20 H20 119.1 . .
C21 C20 C19 121.8(4) . .
C21 C20 H20 119.1 . .
C20 C21 H21 119.7 . .
C22 C21 C20 120.5(4) . .
C22 C21 H21 119.7 . .
C21 C22 H22 120.5 . .
C23 C22 C21 119.1(3) . .
C23 C22 H22 120.5 . .
C22 C23 H23 120.2 . .
C22 C23 C24 119.6(4) . .
C24 C23 H23 120.2 . .
F4 C24 C19 118.5(4) . .
F4 C24 C23 117.6(4) . .
C19 C24 H24 118.4 . .
C23 C24 C19 123.2(4) . .
C23 C24 H24 118.4 . .

loop_
_geom_bond_atom_site_label_1
_geom_bond_atom_site_label_2
_geom_bond_distance
_geom_bond_site_symmetry_2
Ni1 Ni1 2.3895(8) 2_655
Ni1 N1 1.907(3) .
Ni1 N2 1.918(3) 2_655
Ni1 N4 1.902(3) .
Ni1 N5 1.925(3) 2_655
F1 C6 1.41(3) .
F2 C14 1.32(3) .
F3 C20 1.346(7) .
F4 C24 1.326(7) .
N1 C1 1.340(4) .
N1 C5 1.408(4) .
N2 C1 1.384(4) .
N2 C2 1.342(4) .
N3 C1 1.363(4) .
N3 C4 1.325(5) .
N4 C15 1.332(4) .
N4 C19 1.415(4) .
N5 C15 1.386(4) .
N5 C16 1.340(4) .
N6 C15 1.356(4) .
N6 C18 1.318(4) .
C2 H2 0.9500 .
C2 C3 1.377(5) .
C3 H3 0.9500 .
C3 C4 1.377(6) .
C4 H4 0.9500 .
C5 C6 1.31(2) .
C5 C10 1.42(3) .
C5 C13 1.40(3) .
C5 C14 1.45(2) .
C6 C7 1.43(2) .
C7 H7A 0.9500 .
C7 H7B 0.9500 .
C7 C8 1.32(2) .
C7 C11 1.434(17) .
C7 C14 1.34(3) .
C8 H8 0.9500 .
C8 C9 1.35(2) .
C9 H9 0.9500 .
C9 C10 1.41(3) .
C10 H10 0.9500 .
C11 H11 0.9500 .
C11 C12 1.39(2) .
C12 H12 0.9500 .
C12 C13 1.37(3) .
C13 H13 0.9500 .
C16 H16 0.9500 .
C16 C17 1.378(5) .
C17 H17 0.9500 .
C17 C18 1.392(5) .
C18 H18 0.9500 .
C19 C20 1.392(5) .
C19 C24 1.390(5) .
C20 H20 0.9500 .
C20 C21 1.384(5) .
C21 H21 0.9500 .
C21 C22 1.382(6) .
C22 H22 0.9500 .
C22 C23 1.374(6) .
C23 H23 0.9500 .
C23 C24 1.381(5) .
C24 H24 0.9500 .
